data_4346084
loop_
_publ_author_name
'Bolotin, Dmitrii S.'
'Demakova, Marina Ya'
'Novikov, Alexander S.'
'Avdontceva, Margarita S.'
'Kuznetsov, Maxim L.'
'Bokach, Nadezhda A.'
'Kukushkin, Vadim Yu'

_publ_section_title
;
 Bifunctional reactivity of amidoximes observed upon nucleophilic addition
 to metal-activated nitriles.
;
_journal_issue 8
_journal_name_full 'Inorganic chemistry'
_journal_page_first 4039
_journal_page_last 4046
_journal_paper_doi 10.1021/acs.inorgchem.5b00253
_journal_volume 54
_journal_year 2015
_chemical_formula_moiety 'C21 H17 Br Cl2 N4 O Pt, C H Cl3'
_chemical_formula_sum 'C22 H18 Br Cl5 N4 O Pt'
_chemical_formula_weight 806.65
_space_group_crystal_system monoclinic
_space_group_IT_number 14
_space_group_name_Hall '-P 2ybc'
_space_group_name_H-M_alt 'P 1 21/c 1'
_atom_sites_solution_hydrogens geom
_atom_sites_solution_primary iterative
_atom_sites_solution_secondary difmap
_audit_creation_date 2014-09-25
_audit_creation_method
;
Olex2 1.2
(compiled 2014.08.28 svn.r2986 for OlexSys, GUI svn.r4874)
;
_cell_angle_alpha 90.00
_cell_angle_beta 92.9538(15)
_cell_angle_gamma 90.00
_cell_formula_units_Z 4
_cell_length_a 9.99961(17)
_cell_length_b 11.26583(16)
_cell_length_c 23.3589(4)
_cell_measurement_reflns_used 26822
_cell_measurement_temperature 100(2)
_cell_measurement_theta_max 75.7410
_cell_measurement_theta_min 3.7670
_cell_volume 2627.98(7)
_computing_cell_refinement
;
CrysAlisPro, Agilent Technologies,
Version 1.171.36.32 (release 02-08-2013 CrysAlis171 .NET)
(compiled Aug  2 2013,16:46:58)
;
_computing_data_collection
;
CrysAlisPro, Agilent Technologies,
Version 1.171.36.32 (release 02-08-2013 CrysAlis171 .NET)
(compiled Aug  2 2013,16:46:58)
;
_computing_data_reduction
;
CrysAlisPro, Agilent Technologies,
Version 1.171.36.32 (release 02-08-2013 CrysAlis171 .NET)
(compiled Aug  2 2013,16:46:58)
;
_computing_molecular_graphics
;
O. V. Dolomanov, L. J. Bourhis, R. J. Gildea, J. A. K. Howard and H. Puschmann,
OLEX2: a complete structure solution, refinement and analysis program.
J. Appl. Cryst. (2009). 42, 339-341.
;
_computing_publication_material
;
O. V. Dolomanov, L. J. Bourhis, R. J. Gildea, J. A. K. Howard and H. Puschmann,
OLEX2: a complete structure solution, refinement and analysis program.
J. Appl. Cryst. (2009). 42, 339-341.
;
_computing_structure_refinement
;
SHELXL, G.M. Sheldrick, Acta Cryst.
(2008). A64, 112-122
;
_computing_structure_solution 'J. Appl. Cryst. (2007) 40, 786-790'
_diffrn_ambient_temperature 100.00(10)
_diffrn_detector_area_resol_mean 10.3829
_diffrn_measured_fraction_theta_full 0.9969
_diffrn_measured_fraction_theta_max 0.9969
_diffrn_measurement_details
;
#__ type_ start__ end____ width___ exp.time_
  1 omega    3.00   28.00   1.0000    2.0000
omega____ theta____ kappa____ phi______ frames
    -       40.0000   88.0000 -121.5745 25

#__ type_ start__ end____ width___ exp.time_
  2 omega -129.00  -44.00   1.0000    2.0000
omega____ theta____ kappa____ phi______ frames
    -      -40.3787  178.0000  -60.0000 85

#__ type_ start__ end____ width___ exp.time_
  3 omega -110.00  -16.00   1.0000    2.0000
omega____ theta____ kappa____ phi______ frames
    -      -40.3787  -38.0000 -180.0000 94

#__ type_ start__ end____ width___ exp.time_
  4 omega  -63.00   30.00   1.0000    2.0000
omega____ theta____ kappa____ phi______ frames
    -      -40.3787   57.0000  150.0000 93

#__ type_ start__ end____ width___ exp.time_
  5 omega -113.00  -11.00   1.0000    2.0000
omega____ theta____ kappa____ phi______ frames
    -      -40.3787  -57.0000   90.0000 102

#__ type_ start__ end____ width___ exp.time_
  6 omega -110.00  -11.00   1.0000    2.0000
omega____ theta____ kappa____ phi______ frames
    -      -40.3787  -57.0000    0.0000 99

#__ type_ start__ end____ width___ exp.time_
  7 omega    1.00   81.00   1.0000    2.0000
omega____ theta____ kappa____ phi______ frames
    -       40.3787  -99.0000 -150.0000 80

#__ type_ start__ end____ width___ exp.time_
  8 omega   80.00  110.00   1.0000    2.0000
omega____ theta____ kappa____ phi______ frames
    -       40.3787   77.0000  150.0000 30

#__ type_ start__ end____ width___ exp.time_
  9 omega   57.00  104.00   1.0000    2.0000
omega____ theta____ kappa____ phi______ frames
    -       40.3787  178.0000   30.0000 47

#__ type_ start__ end____ width___ exp.time_
 10 omega    8.00   33.00   1.0000    2.0000
omega____ theta____ kappa____ phi______ frames
    -       40.3787   77.0000  150.0000 25

#__ type_ start__ end____ width___ exp.time_
 11 omega    6.00   33.00   1.0000    2.0000
omega____ theta____ kappa____ phi______ frames
    -       44.0000   89.0000  -29.4603 27

#__ type_ start__ end____ width___ exp.time_
 12 omega   17.00   42.00   1.0000    2.0000
omega____ theta____ kappa____ phi______ frames
    -       52.0000   82.0000  -73.1236 25

#__ type_ start__ end____ width___ exp.time_
 13 omega   17.00   42.00   1.0000    2.0000
omega____ theta____ kappa____ phi______ frames
    -       52.0000   81.0000  164.0316 25

#__ type_ start__ end____ width___ exp.time_
 14 omega   18.00   43.00   1.0000    2.0000
omega____ theta____ kappa____ phi______ frames
    -       52.0000   80.0000   73.7575 25

#__ type_ start__ end____ width___ exp.time_
 15 omega   22.00   47.00   1.0000    2.0000
omega____ theta____ kappa____ phi______ frames
    -       56.0000   78.0000   13.8773 25

#__ type_ start__ end____ width___ exp.time_
 16 omega   22.00   47.00   1.0000    2.0000
omega____ theta____ kappa____ phi______ frames
    -       56.0000   78.0000 -139.1088 25

#__ type_ start__ end____ width___ exp.time_
 17 omega   22.00   47.00   1.0000    2.0000
omega____ theta____ kappa____ phi______ frames
    -       56.0000   78.0000 -176.2941 25

#__ type_ start__ end____ width___ exp.time_
 18 omega   23.00   48.00   1.0000    2.0000
omega____ theta____ kappa____ phi______ frames
    -       56.0000   78.0000 -109.0135 25

#__ type_ start__ end____ width___ exp.time_
 19 omega   26.00   52.00   1.0000    2.0000
omega____ theta____ kappa____ phi______ frames
    -       60.0000   77.0000 -130.0468 26

#__ type_ start__ end____ width___ exp.time_
 20 omega   31.00   63.00   1.0000    2.0000
omega____ theta____ kappa____ phi______ frames
    -       64.0000   74.0000  -62.9027 32

#__ type_ start__ end____ width___ exp.time_
 21 omega   31.00   58.00   1.0000    2.0000
omega____ theta____ kappa____ phi______ frames
    -       64.0000   76.0000  102.1767 27

#__ type_ start__ end____ width___ exp.time_
 22 omega   31.00   58.00   1.0000    2.0000
omega____ theta____ kappa____ phi______ frames
    -       64.0000   75.0000   64.1885 27

#__ type_ start__ end____ width___ exp.time_
 23 omega   36.00   67.00   1.0000    2.0000
omega____ theta____ kappa____ phi______ frames
    -       68.0000   71.0000 -137.3696 31

#__ type_ start__ end____ width___ exp.time_
 24 omega   34.00   60.00   1.0000    2.0000
omega____ theta____ kappa____ phi______ frames
    -       68.0000   77.0000  131.0308 26

#__ type_ start__ end____ width___ exp.time_
 25 omega   38.00   65.00   1.0000    2.0000
omega____ theta____ kappa____ phi______ frames
    -       72.0000   77.0000  152.5176 27

#__ type_ start__ end____ width___ exp.time_
 26 omega   38.00   64.00   1.0000    2.0000
omega____ theta____ kappa____ phi______ frames
    -       72.0000   77.0000    8.0195 26

#__ type_ start__ end____ width___ exp.time_
 27 omega   39.00   65.00   1.0000    2.0000
omega____ theta____ kappa____ phi______ frames
    -       72.0000   75.0000   80.9111 26

#__ type_ start__ end____ width___ exp.time_
 28 omega   39.00   66.00   1.0000    2.0000
omega____ theta____ kappa____ phi______ frames
    -       72.0000   72.0000  -43.9556 27

#__ type_ start__ end____ width___ exp.time_
 29 omega  107.00  134.00   1.0000    2.0000
omega____ theta____ kappa____ phi______ frames
    -       72.0000   75.0000   80.9111 27

#__ type_ start__ end____ width___ exp.time_
 30 omega   38.00   64.00   1.0000    2.0000
omega____ theta____ kappa____ phi______ frames
    -       72.0000   77.0000  -22.5721 26

#__ type_ start__ end____ width___ exp.time_
 31 omega   47.00   72.00   1.0000    2.0000
omega____ theta____ kappa____ phi______ frames
    -       76.0000   65.0000 -170.0748 25

#__ type_ start__ end____ width___ exp.time_
 32 omega   48.00   75.00   1.0000    7.0000
omega____ theta____ kappa____ phi______ frames
    -       80.0000   69.0000  157.4782 27

#__ type_ start__ end____ width___ exp.time_
 33 omega   47.00   76.00   1.0000    7.0000
omega____ theta____ kappa____ phi______ frames
    -       80.0000   72.0000 -145.8001 29

#__ type_ start__ end____ width___ exp.time_
 34 omega   51.00   76.00   1.0000    7.0000
omega____ theta____ kappa____ phi______ frames
    -       84.0000   77.0000   18.7050 25

#__ type_ start__ end____ width___ exp.time_
 35 omega   58.00  123.00   1.0000    7.0000
omega____ theta____ kappa____ phi______ frames
    -       84.0000   69.0000   44.0856 65

#__ type_ start__ end____ width___ exp.time_
 36 omega   52.00  106.00   1.0000    7.0000
omega____ theta____ kappa____ phi______ frames
    -       84.0000   70.0000 -109.1011 54

#__ type_ start__ end____ width___ exp.time_
 37 omega   55.00   82.00   1.0000    7.0000
omega____ theta____ kappa____ phi______ frames
    -       84.0000   59.0000  -49.4888 27

#__ type_ start__ end____ width___ exp.time_
 38 omega   56.00   84.00   1.0000    7.0000
omega____ theta____ kappa____ phi______ frames
    -       88.0000   70.0000   76.1703 28

#__ type_ start__ end____ width___ exp.time_
 39 omega   56.00   82.00   1.0000    7.0000
omega____ theta____ kappa____ phi______ frames
    -       88.0000   68.0000   -3.2558 26

#__ type_ start__ end____ width___ exp.time_
 40 omega   55.00   81.00   1.0000    7.0000
omega____ theta____ kappa____ phi______ frames
    -       88.0000   72.0000  -49.0477 26

#__ type_ start__ end____ width___ exp.time_
 41 omega   58.00   85.00   1.0000    7.0000
omega____ theta____ kappa____ phi______ frames
    -       92.0000   77.0000 -172.5509 27

#__ type_ start__ end____ width___ exp.time_
 42 omega   69.00  145.00   1.0000    7.0000
omega____ theta____ kappa____ phi______ frames
    -      100.0000   71.0000  122.2016 76

#__ type_ start__ end____ width___ exp.time_
 43 omega   76.00  101.00   1.0000    7.0000
omega____ theta____ kappa____ phi______ frames
    -      108.0000   72.0000 -178.0876 25

#__ type_ start__ end____ width___ exp.time_
 44 omega   81.00  120.00   1.0000    7.0000
omega____ theta____ kappa____ phi______ frames
    -      113.0000   68.0000 -152.8305 39

#__ type_ start__ end____ width___ exp.time_
 45 omega   84.00  164.00   1.0000    7.0000
omega____ theta____ kappa____ phi______ frames
    -      113.0000   61.0000 -120.0000 80

#__ type_ start__ end____ width___ exp.time_
 46 omega  141.00  168.00   1.0000    7.0000
omega____ theta____ kappa____ phi______ frames
    -      113.0000   77.0000 -110.4383 27

#__ type_ start__ end____ width___ exp.time_
 47 omega   80.00  134.00   1.0000    7.0000
omega____ theta____ kappa____ phi______ frames
    -      113.0000   77.0000 -110.4383 54

#__ type_ start__ end____ width___ exp.time_
 48 omega   43.00  101.00   1.0000    7.0000
omega____ theta____ kappa____ phi______ frames
    -      113.0000  -95.0000 -120.0000 58

#__ type_ start__ end____ width___ exp.time_
 49 omega  120.00  169.00   1.0000    7.0000
omega____ theta____ kappa____ phi______ frames
    -      113.0000   77.0000  -60.0000 49

#__ type_ start__ end____ width___ exp.time_
 50 omega   79.00  118.00   1.0000    7.0000
omega____ theta____ kappa____ phi______ frames
    -      113.0000   77.0000  -60.0000 39

#__ type_ start__ end____ width___ exp.time_
 51 omega   83.00  147.00   1.0000    7.0000
omega____ theta____ kappa____ phi______ frames
    -      113.0000   61.0000    0.0000 64

#__ type_ start__ end____ width___ exp.time_
 52 omega   36.00  115.00   1.0000    7.0000
omega____ theta____ kappa____ phi______ frames
    -      113.0000 -112.0000    0.0000 79

#__ type_ start__ end____ width___ exp.time_
 53 omega   96.00  124.00   1.0000    7.0000
omega____ theta____ kappa____ phi______ frames
    -      113.0000  -77.0000  150.0000 28

#__ type_ start__ end____ width___ exp.time_
 54 omega   39.00   80.00   1.0000    7.0000
omega____ theta____ kappa____ phi______ frames
    -      113.0000  -77.0000  150.0000 41

#__ type_ start__ end____ width___ exp.time_
 55 omega   97.00  177.00   1.0000    7.0000
omega____ theta____ kappa____ phi______ frames
    -      113.0000   45.0000 -180.0000 80

#__ type_ start__ end____ width___ exp.time_
 56 omega   32.00   96.00   1.0000    7.0000
omega____ theta____ kappa____ phi______ frames
    -      113.0000  -95.0000  150.0000 64

#__ type_ start__ end____ width___ exp.time_
 57 omega   79.00  105.00   1.0000    7.0000
omega____ theta____ kappa____ phi______ frames
    -      113.0000   77.0000   30.0000 26

#__ type_ start__ end____ width___ exp.time_
 58 omega  117.00  169.00   1.0000    7.0000
omega____ theta____ kappa____ phi______ frames
    -      113.0000   77.0000   30.0000 52

#__ type_ start__ end____ width___ exp.time_
 59 omega  119.00  144.00   1.0000    7.0000
omega____ theta____ kappa____ phi______ frames
    -      113.0000  -77.0000  -90.0000 25

#__ type_ start__ end____ width___ exp.time_
 60 omega   79.00  128.00   1.0000    7.0000
omega____ theta____ kappa____ phi______ frames
    -      113.0000   77.0000  150.0000 49

#__ type_ start__ end____ width___ exp.time_
 61 omega  150.00  178.00   1.0000    7.0000
omega____ theta____ kappa____ phi______ frames
    -      113.0000   77.0000  150.0000 28

#__ type_ start__ end____ width___ exp.time_
 62 omega   59.00   99.00   1.0000    7.0000
omega____ theta____ kappa____ phi______ frames
    -      113.0000  -77.0000  -90.0000 40

#__ type_ start__ end____ width___ exp.time_
 63 omega   86.00  141.00   1.0000    7.0000
omega____ theta____ kappa____ phi______ frames
    -      113.0000   61.0000   30.0000 55

#__ type_ start__ end____ width___ exp.time_
 64 omega   79.00  177.00   1.0000    7.0000
omega____ theta____ kappa____ phi______ frames
    -      113.0000   77.0000   90.0000 98

#__ type_ start__ end____ width___ exp.time_
 65 omega   40.00   74.00   1.0000    7.0000
omega____ theta____ kappa____ phi______ frames
    -      113.0000  -77.0000   30.0000 34

#__ type_ start__ end____ width___ exp.time_
 66 omega   87.00  115.00   1.0000    7.0000
omega____ theta____ kappa____ phi______ frames
    -      113.0000 -112.0000 -150.0000 28

#__ type_ start__ end____ width___ exp.time_
 67 omega   35.00   70.00   1.0000    7.0000
omega____ theta____ kappa____ phi______ frames
    -      113.0000 -112.0000 -150.0000 35

#__ type_ start__ end____ width___ exp.time_
 68 omega   35.00   72.00   1.0000    7.0000
omega____ theta____ kappa____ phi______ frames
    -      113.0000 -112.0000  -30.0000 37

#__ type_ start__ end____ width___ exp.time_
 69 omega   50.00  109.00   1.0000    7.0000
omega____ theta____ kappa____ phi______ frames
    -      113.0000  -95.0000   90.0000 59

#__ type_ start__ end____ width___ exp.time_
 70 omega   79.00  171.00   1.0000    7.0000
omega____ theta____ kappa____ phi______ frames
    -      113.0000   77.0000  -90.0000 92

#__ type_ start__ end____ width___ exp.time_
 71 omega  127.00  152.00   1.0000    7.0000
omega____ theta____ kappa____ phi______ frames
    -      113.0000   61.0000  150.0000 25

#__ type_ start__ end____ width___ exp.time_
 72 omega   49.00   80.00   1.0000    7.0000
omega____ theta____ kappa____ phi______ frames
    -      113.0000  -61.0000 -150.0000 31

#__ type_ start__ end____ width___ exp.time_
 73 omega   83.00  109.00   1.0000    7.0000
omega____ theta____ kappa____ phi______ frames
    -      113.0000   61.0000  150.0000 26

#__ type_ start__ end____ width___ exp.time_
 74 omega  150.00  177.00   1.0000    7.0000
omega____ theta____ kappa____ phi______ frames
    -      113.0000   77.0000 -150.0000 27

#__ type_ start__ end____ width___ exp.time_
 75 omega   80.00  172.00   1.0000    7.0000
omega____ theta____ kappa____ phi______ frames
    -      113.0000   77.0000   60.0000 92

#__ type_ start__ end____ width___ exp.time_
 76 omega   80.00  132.00   1.0000    7.0000
omega____ theta____ kappa____ phi______ frames
    -      113.0000   77.0000 -150.0000 52

#__ type_ start__ end____ width___ exp.time_
 77 omega   36.00  114.00   1.0000    7.0000
omega____ theta____ kappa____ phi______ frames
    -      113.0000 -112.0000   90.0000 78

#__ type_ start__ end____ width___ exp.time_
 78 omega   85.00  125.00   1.0000    7.0000
omega____ theta____ kappa____ phi______ frames
    -      113.0000   61.0000   60.0000 40

#__ type_ start__ end____ width___ exp.time_
 79 omega   84.00  143.00   1.0000    7.0000
omega____ theta____ kappa____ phi______ frames
    -      113.0000   61.0000  -60.0000 59

#__ type_ start__ end____ width___ exp.time_
 80 omega   97.00  144.00   1.0000    7.0000
omega____ theta____ kappa____ phi______ frames
    -      113.0000  -69.0000   96.8334 47

#__ type_ start__ end____ width___ exp.time_
 81 omega  143.00  170.00   1.0000    7.0000
omega____ theta____ kappa____ phi______ frames
    -      113.0000   61.0000   90.0000 27

#__ type_ start__ end____ width___ exp.time_
 82 omega   39.00   71.00   1.0000    7.0000
omega____ theta____ kappa____ phi______ frames
    -      113.0000  -69.0000   96.8334 32

#__ type_ start__ end____ width___ exp.time_
 83 omega   85.00  118.00   1.0000    7.0000
omega____ theta____ kappa____ phi______ frames
    -      113.0000   61.0000   90.0000 33

#__ type_ start__ end____ width___ exp.time_
 84 omega  115.00  140.00   1.0000    7.0000
omega____ theta____ kappa____ phi______ frames
    -      113.0000  -61.0000 -150.0000 25

#__ type_ start__ end____ width___ exp.time_
 85 omega  134.00  170.00   1.0000    7.0000
omega____ theta____ kappa____ phi______ frames
    -      113.0000   77.0000 -120.0000 36

#__ type_ start__ end____ width___ exp.time_
 86 omega   79.00  149.00   1.0000    7.0000
omega____ theta____ kappa____ phi______ frames
    -      113.0000  -19.0000  104.7928 70

#__ type_ start__ end____ width___ exp.time_
 87 omega   80.00  118.00   1.0000    7.0000
omega____ theta____ kappa____ phi______ frames
    -      113.0000   77.0000 -120.0000 38

#__ type_ start__ end____ width___ exp.time_
 88 omega  118.00  176.00   1.0000    7.0000
omega____ theta____ kappa____ phi______ frames
    -      113.0000   77.0000  -30.0000 58

#__ type_ start__ end____ width___ exp.time_
 89 omega   86.00  111.00   1.0000    7.0000
omega____ theta____ kappa____ phi______ frames
    -      113.0000 -112.0000  -30.0000 25

#__ type_ start__ end____ width___ exp.time_
 90 omega   78.00  105.00   1.0000    7.0000
omega____ theta____ kappa____ phi______ frames
    -      113.0000 -112.0000   60.0000 27

#__ type_ start__ end____ width___ exp.time_
 91 omega   92.00  117.00   1.0000    7.0000
omega____ theta____ kappa____ phi______ frames
    -      113.0000 -115.0000   36.1575 25

#__ type_ start__ end____ width___ exp.time_
 92 omega  109.00  136.00   1.0000    7.0000
omega____ theta____ kappa____ phi______ frames
    -      113.0000  -77.0000   30.0000 27

#__ type_ start__ end____ width___ exp.time_
 93 omega   79.00  105.00   1.0000    7.0000
omega____ theta____ kappa____ phi______ frames
    -      113.0000   77.0000  -30.0000 26

#__ type_ start__ end____ width___ exp.time_
 94 omega   36.00   85.00   1.0000    7.0000
omega____ theta____ kappa____ phi______ frames
    -      113.0000 -115.0000   36.1575 49
;
_diffrn_measurement_device_type 'SuperNova, Dual, Cu at zero, Atlas'
_diffrn_measurement_method '\w scans'
_diffrn_orient_matrix_UB_11 0.0297399000
_diffrn_orient_matrix_UB_12 0.1329350000
_diffrn_orient_matrix_UB_13 0.0094835000
_diffrn_orient_matrix_UB_21 -0.1508476000
_diffrn_orient_matrix_UB_22 0.0276487000
_diffrn_orient_matrix_UB_23 -0.0073571000
_diffrn_orient_matrix_UB_31 -0.0133032000
_diffrn_orient_matrix_UB_32 -0.0163787000
_diffrn_orient_matrix_UB_33 0.0649065000
_diffrn_radiation_monochromator mirror
_diffrn_radiation_type 'Cu K\a'
_diffrn_radiation_wavelength 1.5418
_diffrn_reflns_av_R_equivalents 0.0865
_diffrn_reflns_av_unetI/netI 0.0283
_diffrn_reflns_limit_h_max 12
_diffrn_reflns_limit_h_min -12
_diffrn_reflns_limit_k_max 13
_diffrn_reflns_limit_k_min -13
_diffrn_reflns_limit_l_max 28
_diffrn_reflns_limit_l_min -25
_diffrn_reflns_number 58136
_diffrn_reflns_theta_full 69.97
_diffrn_reflns_theta_max 69.97
_diffrn_reflns_theta_min 3.79
_diffrn_source 'SuperNova (Cu) X-ray Source'
_exptl_absorpt_coefficient_mu 16.649
_exptl_absorpt_correction_T_max 1.00000
_exptl_absorpt_correction_T_min 0.47544
_exptl_absorpt_correction_type multi-scan
_exptl_absorpt_process_details
;
CrysAlisPro, Agilent Technologies,
Version 1.171.36.32 (release 02-08-2013 CrysAlis171 .NET)
(compiled Aug  2 2013,16:46:58)
Empirical absorption correction using spherical harmonics,
 implemented in SCALE3 ABSPACK scaling algorithm.
;
_exptl_crystal_colour colorless
_exptl_crystal_density_diffrn 2.039
_exptl_crystal_density_method 'not measured'
_exptl_crystal_description prism
_exptl_crystal_F_000 1536
_exptl_crystal_size_max 0.2304
_exptl_crystal_size_mid 0.105
_exptl_crystal_size_min 0.0299
_refine_diff_density_max 5.654
_refine_diff_density_min -1.114
_refine_diff_density_rms 0.247
_refine_ls_extinction_method none
_refine_ls_goodness_of_fit_ref 1.114
_refine_ls_hydrogen_treatment mixed
_refine_ls_matrix_type full
_refine_ls_number_parameters 308
_refine_ls_number_reflns 4967
_refine_ls_number_restraints 0
_refine_ls_restrained_S_all 1.114
_refine_ls_R_factor_all 0.0708
_refine_ls_R_factor_gt 0.0682
_refine_ls_shift/su_max 0.001
_refine_ls_shift/su_mean 0.000
_refine_ls_structure_factor_coef Fsqd
_refine_ls_weighting_details 'calc w=1/[\s^2^(Fo^2^)+(0.0899P)^2^+33.8474P] where P=(Fo^2^+2Fc^2^)/3'
_refine_ls_weighting_scheme calc
_refine_ls_wR_factor_gt 0.1693
_refine_ls_wR_factor_ref 0.1716
_reflns_number_gt 4701
_reflns_number_total 4967
_reflns_threshold_expression >2sigma(I)
_cod_data_source_file ic5b00253_si_002.cif
_cod_data_source_block 16
_cod_database_code 4346084
_chemical_oxdiff_formula 'Pt Cl2 C21 H17 n2 Br'
_reflns_odcompleteness_completeness 94.76
_reflns_odcompleteness_iscentric 1
_reflns_odcompleteness_theta 80.95
_olex2_submission_special_instructions 'No special instructions were received'

loop_
_space_group_symop_id
_space_group_symop_operation_xyz
1 'x, y, z'
2 '-x, y+1/2, -z+1/2'
3 '-x, -y, -z'
4 'x, -y-1/2, z-1/2'

loop_
_atom_site_label
_atom_site_type_symbol
_atom_site_fract_x
_atom_site_fract_y
_atom_site_fract_z
_atom_site_U_iso_or_equiv
_atom_site_adp_type
_atom_site_occupancy
_atom_site_symmetry_multiplicity
_atom_site_calc_flag
_atom_site_refinement_flags
Pt1 Pt 0.37196(4) 0.14727(3) 0.359208(16) 0.03223(17) Uani 1 1 d .
Br1 Br -0.11404(12) 0.80886(10) 0.55432(6) 0.0526(3) Uani 1 1 d .
Cl2 Cl 0.2818(3) 0.2097(2) 0.27137(10) 0.0448(6) Uani 1 1 d .
Cl1 Cl 0.4502(3) 0.08113(18) 0.44716(10) 0.0377(5) Uani 1 1 d .
Cl3 Cl 0.0387(3) 0.0681(3) 0.6310(2) 0.0822(12) Uani 1 1 d .
Cl4 Cl 0.3192(3) 0.0838(3) 0.61402(16) 0.0626(8) Uani 1 1 d .
Cl5 Cl 0.1557(3) 0.2962(2) 0.60635(14) 0.0525(7) Uani 1 1 d .
C1 C 0.5122(10) 0.3824(8) 0.3827(4) 0.0328(19) Uani 1 1 d .
O1 O 0.5148(7) 0.4909(5) 0.4072(3) 0.0346(14) Uani 1 1 d .
C7 C 0.0503(10) 0.7529(9) 0.5267(4) 0.038(2) Uani 1 1 d .
C3 C 0.4050(10) 0.6244(8) 0.4572(4) 0.0323(19) Uani 1 1 d .
C6 C 0.0785(11) 0.6318(9) 0.5296(4) 0.039(2) Uani 1 1 d .
H6 H 0.0187 0.5780 0.5463 0.046 Uiso 1 1 calc R
C8 C 0.1370(11) 0.8318(8) 0.5046(4) 0.037(2) Uani 1 1 d .
H8 H 0.1168 0.9142 0.5040 0.045 Uiso 1 1 calc R
N4 N 0.3902(8) 0.5192(7) 0.4332(3) 0.0324(16) Uani 1 1 d .
C5 C 0.1964(10) 0.5923(8) 0.5072(4) 0.037(2) Uani 1 1 d .
H5 H 0.2165 0.5099 0.5081 0.045 Uiso 1 1 calc R
C18 C 0.8205(11) 0.4310(8) 0.3021(4) 0.039(2) Uani 1 1 d .
H18 H 0.8615 0.4935 0.2821 0.047 Uiso 1 1 calc R
C12 C 0.3737(16) -0.4184(12) 0.2721(6) 0.065(4) Uani 1 1 d .
H12 H 0.4364 -0.4597 0.2502 0.078 Uiso 1 1 calc R
C11 C 0.3952(12) -0.2995(10) 0.2853(5) 0.047(3) Uani 1 1 d .
H11 H 0.4713 -0.2585 0.2728 0.056 Uiso 1 1 calc R
C16 C 0.6379(11) 0.3574(8) 0.3548(4) 0.035(2) Uani 1 1 d .
C19 C 0.8838(11) 0.3197(9) 0.3069(4) 0.038(2) Uani 1 1 d .
H19 H 0.9677 0.3065 0.2907 0.046 Uiso 1 1 calc R
C21 C 0.6984(10) 0.2469(8) 0.3600(4) 0.035(2) Uani 1 1 d .
H21 H 0.6569 0.1843 0.3797 0.042 Uiso 1 1 calc R
C17 C 0.6997(11) 0.4501(8) 0.3262(5) 0.040(2) Uani 1 1 d .
H17 H 0.6582 0.5260 0.3234 0.048 Uiso 1 1 calc R
C15 C 0.1908(12) -0.3015(9) 0.3369(5) 0.044(2) Uani 1 1 d .
H15 H 0.1294 -0.2622 0.3601 0.052 Uiso 1 1 calc R
C9 C 0.2545(10) 0.7914(8) 0.4830(4) 0.036(2) Uani 1 1 d .
H9 H 0.3153 0.8460 0.4675 0.043 Uiso 1 1 calc R
C10 C 0.3006(10) -0.2424(8) 0.3178(4) 0.035(2) Uani 1 1 d .
C14 C 0.1715(15) -0.4204(11) 0.3214(6) 0.064(4) Uani 1 1 d .
H14 H 0.0945 -0.4621 0.3325 0.076 Uiso 1 1 calc R
C4 C 0.2843(10) 0.6692(8) 0.4839(4) 0.0317(19) Uani 1 1 d .
C20 C 0.8207(11) 0.2296(8) 0.3358(4) 0.038(2) Uani 1 1 d .
H20 H 0.8625 0.1540 0.3391 0.046 Uiso 1 1 calc R
C13 C 0.2651(18) -0.4761(10) 0.2898(6) 0.068(4) Uani 1 1 d .
H13 H 0.2531 -0.5575 0.2802 0.082 Uiso 1 1 calc R
N2 N 0.3350(8) -0.0192(7) 0.3378(3) 0.0351(17) Uani 1 1 d .
N1 N 0.4098(8) 0.3136(6) 0.3857(3) 0.0312(16) Uani 1 1 d .
H1 H 0.3428 0.3464 0.4029 0.037 Uiso 1 1 calc R
N3 N 0.5141(9) 0.6919(6) 0.4570(4) 0.0364(18) Uani 1 1 d .
H3A H 0.5849 0.6670 0.4396 0.044 Uiso 1 1 calc R
H3B H 0.5155 0.7614 0.4742 0.044 Uiso 1 1 calc R
C22 C 0.1824(12) 0.1578(9) 0.6415(5) 0.045(2) Uani 1 1 d .
H22 H 0.2004 0.1718 0.6834 0.054 Uiso 1 1 calc R
C2 C 0.3203(10) -0.1179(8) 0.3290(4) 0.034(2) Uani 1 1 d .

loop_
_atom_site_aniso_label
_atom_site_aniso_U_11
_atom_site_aniso_U_22
_atom_site_aniso_U_33
_atom_site_aniso_U_23
_atom_site_aniso_U_13
_atom_site_aniso_U_12
Pt1 0.0499(3) 0.0142(2) 0.0326(3) -0.00186(13) 0.00143(17) -0.00378(14)
Br1 0.0475(6) 0.0335(6) 0.0772(9) -0.0147(5) 0.0077(6) -0.0030(4)
Cl2 0.0780(17) 0.0223(10) 0.0332(12) -0.0016(9) -0.0055(11) 0.0022(10)
Cl1 0.0607(14) 0.0182(9) 0.0340(11) -0.0002(8) -0.0007(10) -0.0040(9)
Cl3 0.0615(18) 0.0281(14) 0.155(4) 0.0154(18) -0.010(2) -0.0042(12)
Cl4 0.0682(18) 0.0344(13) 0.086(2) 0.0131(14) 0.0166(16) 0.0079(12)
Cl5 0.0646(16) 0.0236(11) 0.0692(18) 0.0023(11) 0.0030(13) -0.0010(10)
C1 0.054(5) 0.016(4) 0.027(4) -0.002(3) -0.003(4) -0.002(4)
O1 0.050(4) 0.017(3) 0.037(4) -0.003(3) 0.002(3) -0.004(3)
C7 0.039(5) 0.041(5) 0.035(5) -0.010(4) 0.008(4) -0.001(4)
C3 0.052(5) 0.017(4) 0.028(5) 0.000(3) 0.001(4) -0.003(4)
C6 0.053(6) 0.029(5) 0.034(5) -0.003(4) 0.003(4) -0.013(4)
C8 0.054(6) 0.017(4) 0.041(5) -0.004(4) -0.001(4) -0.001(4)
N4 0.052(4) 0.020(4) 0.026(4) 0.003(3) 0.006(3) -0.003(3)
C5 0.054(6) 0.020(4) 0.037(5) -0.005(4) 0.000(4) -0.001(4)
C18 0.055(6) 0.023(4) 0.039(6) 0.003(4) 0.004(4) -0.006(4)
C12 0.097(10) 0.044(7) 0.051(7) -0.019(6) -0.025(7) 0.027(7)
C11 0.063(7) 0.040(6) 0.036(6) -0.005(4) -0.008(5) 0.010(5)
C16 0.052(6) 0.019(4) 0.033(5) -0.001(3) -0.004(4) -0.005(4)
C19 0.049(5) 0.027(5) 0.039(5) -0.003(4) 0.004(4) -0.001(4)
C21 0.054(6) 0.019(4) 0.031(5) 0.004(3) 0.000(4) -0.003(4)
C17 0.058(6) 0.016(4) 0.045(6) -0.003(4) -0.009(5) -0.002(4)
C15 0.059(6) 0.028(5) 0.043(6) 0.002(4) -0.009(5) -0.003(4)
C9 0.055(6) 0.021(4) 0.031(5) -0.001(4) 0.001(4) -0.005(4)
C10 0.052(5) 0.017(4) 0.037(5) 0.001(4) -0.004(4) 0.000(4)
C14 0.087(9) 0.036(6) 0.065(8) 0.011(6) -0.028(7) -0.023(6)
C4 0.045(5) 0.019(4) 0.030(5) -0.005(3) -0.002(4) -0.001(4)
C20 0.057(6) 0.021(4) 0.036(5) -0.002(4) -0.002(4) 0.004(4)
C13 0.121(12) 0.019(5) 0.060(8) -0.011(5) -0.038(8) 0.007(7)
N2 0.045(4) 0.027(4) 0.032(4) 0.001(3) 0.000(3) -0.001(3)
N1 0.052(5) 0.018(3) 0.024(4) 0.000(3) 0.006(3) -0.003(3)
N3 0.055(5) 0.015(4) 0.040(5) -0.009(3) 0.010(4) -0.002(3)
C22 0.054(6) 0.030(5) 0.050(7) -0.003(4) 0.001(5) 0.000(4)
C2 0.050(5) 0.016(4) 0.035(5) 0.000(4) 0.002(4) -0.001(4)

loop_
_atom_type_symbol
_atom_type_description
_atom_type_scat_dispersion_real
_atom_type_scat_dispersion_imag
_atom_type_scat_source
C C 0.0181 0.0091 'International Tables Vol C Tables 4.2.6.8 and 6.1.1.4'
H H 0.0000 0.0000 'International Tables Vol C Tables 4.2.6.8 and 6.1.1.4'
N N 0.0311 0.0180 'International Tables Vol C Tables 4.2.6.8 and 6.1.1.4'
Cl Cl 0.3639 0.7018 'International Tables Vol C Tables 4.2.6.8 and 6.1.1.4'
Br Br -0.6763 1.2805 'International Tables Vol C Tables 4.2.6.8 and 6.1.1.4'
Pt Pt -4.5932 6.9264 'International Tables Vol C Tables 4.2.6.8 and 6.1.1.4'
O O 0.0492 0.0322 'International Tables Vol C Tables 4.2.6.8 and 6.1.1.4'

loop_
_exptl_crystal_face_index_h
_exptl_crystal_face_index_k
_exptl_crystal_face_index_l
_exptl_crystal_face_perp_dist
_exptl_oxdiff_crystal_face_indexfrac_h
_exptl_oxdiff_crystal_face_indexfrac_k
_exptl_oxdiff_crystal_face_indexfrac_l
_exptl_oxdiff_crystal_face_x
_exptl_oxdiff_crystal_face_y
_exptl_oxdiff_crystal_face_z
0 -1 15 0.0636 -0.4593 -1.1368 14.9833 -0.0227 -0.0724 0.9972
-6 3 0 0.0196 -5.8992 3.0079 0.2936 0.2272 0.9709 0.0483
1 1 -15 0.0403 0.7708 0.9780 -14.9983 0.0107 0.0211 -0.9998
6 -3 1 0.0063 5.8053 -3.1007 1.2459 -0.2277 -0.9706 0.0544
0 1 15 0.0674 -0.2377 0.7591 15.0927 0.2370 -0.0542 0.9703
3 7 1 0.0774 2.6684 6.6196 1.1235 0.9700 -0.2278 -0.0710
0 0 -15 0.0412 0.4646 -0.2111 -15.1650 -0.1581 0.0357 -0.9870
-3 -7 2 0.1379 -2.7581 -6.5488 2.1426 -0.9323 0.2192 0.2830
-5 4 -15 0.0422 -5.1284 3.9858 -14.7047 0.2379 0.9920 -0.9515
3 8 -14 0.0799 3.4392 7.5975 -13.8748 0.9807 -0.2066 -1.0708

loop_
_geom_angle_atom_site_label_1
_geom_angle_atom_site_label_2
_geom_angle_atom_site_label_3
_geom_angle
Cl1 Pt1 Cl2 176.90(9)
N2 Pt1 Cl2 90.3(2)
N2 Pt1 Cl1 88.2(2)
N2 Pt1 N1 176.7(3)
N1 Pt1 Cl2 92.8(2)
N1 Pt1 Cl1 88.7(2)
O1 C1 C16 111.2(8)
N1 C1 O1 121.3(9)
N1 C1 C16 127.4(8)
C1 O1 N4 112.2(7)
C6 C7 Br1 118.9(8)
C8 C7 Br1 119.4(8)
C8 C7 C6 121.7(9)
N4 C3 C4 114.3(8)
N4 C3 N3 125.9(9)
N3 C3 C4 119.7(8)
C5 C6 C7 118.0(9)
C7 C8 C9 119.6(9)
C3 N4 O1 107.3(7)
C4 C5 C6 121.5(9)
C17 C18 C19 120.6(9)
C13 C12 C11 120.9(13)
C12 C11 C10 117.6(12)
C21 C16 C1 120.8(9)
C21 C16 C17 120.7(10)
C17 C16 C1 118.4(8)
C20 C19 C18 118.5(10)
C16 C21 C20 118.7(9)
C18 C17 C16 119.8(9)
C10 C15 C14 118.7(12)
C8 C9 C4 120.0(9)
C11 C10 C2 117.2(10)
C15 C10 C11 121.7(10)
C15 C10 C2 121.0(10)
C13 C14 C15 119.2(13)
C5 C4 C3 120.6(8)
C5 C4 C9 119.1(9)
C9 C4 C3 120.3(9)
C21 C20 C19 121.8(9)
C12 C13 C14 121.8(11)
C2 N2 Pt1 174.5(8)
C1 N1 Pt1 133.1(7)
Cl3 C22 Cl5 109.7(6)
Cl4 C22 Cl3 108.8(6)
Cl4 C22 Cl5 110.5(7)
N2 C2 C10 179.5(12)

loop_
_geom_bond_atom_site_label_1
_geom_bond_atom_site_label_2
_geom_bond_distance
Pt1 Cl2 2.308(2)
Pt1 Cl1 2.285(2)
Pt1 N2 1.971(8)
Pt1 N1 2.003(7)
Br1 C7 1.903(10)
Cl3 C22 1.764(12)
Cl4 C22 1.751(12)
Cl5 C22 1.775(11)
C1 O1 1.349(11)
C1 C16 1.472(15)
C1 N1 1.289(13)
O1 N4 1.451(10)
C7 C6 1.394(15)
C7 C8 1.362(15)
C3 N4 1.316(12)
C3 C4 1.475(14)
C3 N3 1.330(13)
C6 C5 1.387(15)
C8 C9 1.379(15)
C5 C4 1.367(14)
C18 C19 1.406(14)
C18 C17 1.376(15)
C12 C11 1.389(18)
C12 C13 1.35(2)
C11 C10 1.399(15)
C16 C21 1.387(13)
C16 C17 1.400(14)
C19 C20 1.388(14)
C21 C20 1.387(15)
C15 C10 1.377(15)
C15 C14 1.399(16)
C9 C4 1.409(13)
C10 C2 1.439(12)
C14 C13 1.37(2)
N2 C2 1.138(12)

loop_
_geom_torsion_atom_site_label_1
_geom_torsion_atom_site_label_2
_geom_torsion_atom_site_label_3
_geom_torsion_atom_site_label_4
_geom_torsion
Pt1 N2 C2 C10 153(100)
Br1 C7 C6 C5 177.6(7)
Br1 C7 C8 C9 -178.2(7)
Cl2 Pt1 N2 C2 165(9)
Cl2 Pt1 N1 C1 -90.8(9)
Cl1 Pt1 N2 C2 -17(9)
Cl1 Pt1 N1 C1 91.9(9)
C1 O1 N4 C3 178.0(7)
C1 C16 C21 C20 -176.3(9)
C1 C16 C17 C18 176.9(9)
O1 C1 C16 C21 137.7(9)
O1 C1 C16 C17 -38.1(12)
O1 C1 N1 Pt1 -176.4(6)
C7 C6 C5 C4 1.2(15)
C7 C8 C9 C4 -0.1(15)
C6 C7 C8 C9 1.8(16)
C6 C5 C4 C3 -176.3(9)
C6 C5 C4 C9 0.5(15)
C8 C7 C6 C5 -2.3(16)
C8 C9 C4 C3 175.7(9)
C8 C9 C4 C5 -1.0(14)
N4 C3 C4 C5 31.4(13)
N4 C3 C4 C9 -145.3(9)
C18 C19 C20 C21 -0.3(15)
C12 C11 C10 C15 0.9(15)
C12 C11 C10 C2 -177.2(10)
C11 C12 C13 C14 0.2(19)
C11 C10 C2 N2 122(100)
C16 C1 O1 N4 178.0(7)
C16 C1 N1 Pt1 2.7(15)
C16 C21 C20 C19 0.2(15)
C19 C18 C17 C16 -1.2(15)
C21 C16 C17 C18 1.1(15)
C17 C18 C19 C20 0.8(15)
C17 C16 C21 C20 -0.5(14)
C15 C10 C2 N2 -56(100)
C15 C14 C13 C12 -1.7(19)
C10 C15 C14 C13 2.9(16)
C14 C15 C10 C11 -2.5(15)
C14 C15 C10 C2 175.6(10)
C4 C3 N4 O1 177.6(7)
C13 C12 C11 C10 0.3(17)
N2 Pt1 N1 C1 111(6)
N1 Pt1 N2 C2 -36(13)
N1 C1 O1 N4 -2.8(11)
N1 C1 C16 C21 -41.4(14)
N1 C1 C16 C17 142.7(10)
N3 C3 N4 O1 0.5(12)
N3 C3 C4 C5 -151.4(9)
N3 C3 C4 C9 32.0(14)
